data_7129503
loop_
_publ_author_name
'Wang, Juan'
'Liu, Shuai'
'Huang, Yangen'
'Xu, Xiu-Hua'
'Qing, Feng-Ling'

_publ_section_title
;
 Photoredox catalyzed C--H trifluoroethylamination of heteroarenes
;
_journal_name_full 'Chemical Communications'
_journal_paper_doi 10.1039/D1CC06688A
_journal_year 2022
_chemical_formula_sum 'C16 H19 F3 N2 O2'
_chemical_formula_weight 328.33
_space_group_crystal_system monoclinic
_space_group_IT_number 14
_space_group_name_Hall '-P 2ybc'
_space_group_name_H-M_alt 'P 1 21/c 1'
_atom_sites_solution_hydrogens geom
_audit_creation_method SHELXL-2013
_audit_update_record
;
2021-11-23 deposited with the CCDC.	2021-12-21 downloaded from the CCDC.
;
_cell_angle_alpha 90
_cell_angle_beta 105.355(4)
_cell_angle_gamma 90
_cell_formula_units_Z 8
_cell_length_a 10.5525(15)
_cell_length_b 38.111(5)
_cell_length_c 9.0256(12)
_cell_measurement_reflns_used 9945
_cell_measurement_temperature 293(2)
_cell_measurement_theta_max 43.722
_cell_measurement_theta_min 4.801
_cell_volume 3500.2(8)
_computing_cell_refinement 'Bruker SAINT'
_computing_data_collection 'Bruker APEX2'
_computing_data_reduction 'Bruker SAINT'
_computing_molecular_graphics 'Bruker SHELXTL'
_computing_publication_material 'Bruker SHELXTL'
_computing_structure_refinement 'SHELXL-2013 (Sheldrick, 2013)'
_computing_structure_solution 'SHELXS-97 (Sheldrick 2008)'
_diffrn_ambient_temperature 293(2)
_diffrn_measured_fraction_theta_full 0.971
_diffrn_measured_fraction_theta_max 0.997
_diffrn_measurement_device_type 'Bruker APEX-II CCD'
_diffrn_measurement_method '\f and \w scans'
_diffrn_radiation_type MoK\a
_diffrn_radiation_wavelength 0.71073
_diffrn_reflns_av_R_equivalents 0.0781
_diffrn_reflns_av_unetI/netI 0.0420
_diffrn_reflns_Laue_measured_fraction_full 0.971
_diffrn_reflns_Laue_measured_fraction_max 0.997
_diffrn_reflns_limit_h_max 12
_diffrn_reflns_limit_h_min -12
_diffrn_reflns_limit_k_max 45
_diffrn_reflns_limit_k_min -45
_diffrn_reflns_limit_l_max 10
_diffrn_reflns_limit_l_min -10
_diffrn_reflns_number 51834
_diffrn_reflns_point_group_measured_fraction_full 0.971
_diffrn_reflns_point_group_measured_fraction_max 0.997
_diffrn_reflns_theta_full 25.242
_diffrn_reflns_theta_max 24.998
_diffrn_reflns_theta_min 2.269
_exptl_absorpt_coefficient_mu 0.104
_exptl_absorpt_correction_T_max 0.7456
_exptl_absorpt_correction_T_min 0.5390
_exptl_absorpt_correction_type multi-scan
_exptl_absorpt_process_details sadabs
_exptl_crystal_colour colorless
_exptl_crystal_density_diffrn 1.246
_exptl_crystal_description prismatic
_exptl_crystal_F_000 1376
_exptl_crystal_size_max 0.150
_exptl_crystal_size_mid 0.120
_exptl_crystal_size_min 0.080
_refine_diff_density_max 1.041
_refine_diff_density_min -0.434
_refine_diff_density_rms 0.072
_refine_ls_extinction_coef 0.019(6)
_refine_ls_extinction_expression Fc^*^=kFc[1+0.001xFc^2^\l^3^/sin(2\q)]^-1/4^
_refine_ls_extinction_method SHELXL
_refine_ls_goodness_of_fit_ref 1.414
_refine_ls_hydrogen_treatment constr
_refine_ls_matrix_type full
_refine_ls_number_parameters 424
_refine_ls_number_reflns 6155
_refine_ls_number_restraints 1
_refine_ls_restrained_S_all 1.416
_refine_ls_R_factor_all 0.1664
_refine_ls_R_factor_gt 0.1180
_refine_ls_shift/su_max 0.002
_refine_ls_shift/su_mean 0.000
_refine_ls_structure_factor_coef Fsqd
_refine_ls_weighting_details 'w=1/[\s^2^(Fo^2^)+(0.2000P)^2^] where P=(Fo^2^+2Fc^2^)/3'
_refine_ls_weighting_scheme calc
_refine_ls_wR_factor_gt 0.3480
_refine_ls_wR_factor_ref 0.3998
_reflns_Friedel_coverage 0.000
_reflns_number_gt 3521
_reflns_number_total 6155
_reflns_threshold_expression 'I > 2\s(I)'
_cod_data_source_file d1cc06688a2.cif
_cod_data_source_block d8v21442
_cod_original_sg_symbol_H-M 'P 21/c'
_cod_database_code 7129503
_shelx_space_group_comment
; 
The symmetry employed for this shelxl refinement is uniquely defined 
by the following loop, which should always be used as a source of 
symmetry information in preference to the above space-group names. 
They are only intended as comments. 
;
_shelx_estimated_absorpt_t_min 0.985
_shelx_estimated_absorpt_t_max 0.992
_shelxl_version_number 2013-4

loop_
_space_group_symop_operation_xyz
'x, y, z'
'-x, y+1/2, -z+1/2'
'-x, -y, -z'
'x, -y-1/2, z-1/2'

loop_
_atom_site_label
_atom_site_type_symbol
_atom_site_fract_x
_atom_site_fract_y
_atom_site_fract_z
_atom_site_U_iso_or_equiv
_atom_site_adp_type
_atom_site_occupancy
_atom_site_site_symmetry_order
_atom_site_calc_flag
_atom_site_refinement_flags_posn
_atom_site_refinement_flags_adp
_atom_site_refinement_flags_occupancy
_atom_site_disorder_assembly
_atom_site_disorder_group
F1 F 0.2526(4) 0.46964(9) 0.1784(4) 0.1266(12) Uani 1 1 d . . . . .
F2 F 0.4236(4) 0.46840(9) 0.3682(4) 0.1258(13) Uani 1 1 d . . . . .
F3 F 0.2652(3) 0.50192(9) 0.3720(4) 0.1143(11) Uani 1 1 d . . . . .
O1 O 0.3274(4) 0.51362(10) -0.1035(4) 0.0995(12) Uani 1 1 d . . . . .
O2 O 0.1988(3) 0.56148(8) -0.1157(3) 0.0875(10) Uani 1 1 d . . . . .
N1 N 0.1362(3) 0.57563(9) 0.1840(4) 0.0637(9) Uani 1 1 d . . . . .
N2 N 0.3021(3) 0.54062(9) 0.1124(4) 0.0684(10) Uani 1 1 d . . . . .
C1 C 0.1282(4) 0.60802(11) 0.2488(5) 0.0650(11) Uani 1 1 d . . . . .
C2 C 0.0208(5) 0.62478(13) 0.2779(5) 0.0835(13) Uani 1 1 d . . . . .
H2 H -0.0620 0.6145 0.2518 0.100 Uiso 1 1 calc R U . . .
C3 C 0.0408(6) 0.65681(16) 0.3458(7) 0.1042(18) Uani 1 1 d . . . . .
H3 H -0.0297 0.6685 0.3670 0.125 Uiso 1 1 calc R U . . .
C4 C 0.1627(7) 0.67248(15) 0.3841(7) 0.1073(18) Uani 1 1 d . . . . .
H4 H 0.1733 0.6942 0.4324 0.129 Uiso 1 1 calc R U . . .
C5 C 0.2694(6) 0.65640(15) 0.3519(7) 0.1070(18) Uani 1 1 d . . . . .
H5 H 0.3508 0.6675 0.3759 0.128 Uiso 1 1 calc R U . . .
C6 C 0.2541(4) 0.62363(12) 0.2837(5) 0.0742(12) Uani 1 1 d . . . . .
C7 C 0.3369(4) 0.59969(12) 0.2350(5) 0.0746(12) Uani 1 1 d . . . . .
H7 H 0.4259 0.6028 0.2434 0.089 Uiso 1 1 calc R U . . .
C8 C 0.2646(4) 0.57141(12) 0.1742(4) 0.0657(11) Uani 1 1 d . . . . .
C9 C 0.0268(5) 0.55224(13) 0.1236(6) 0.0883(14) Uani 1 1 d . . . . .
H9A H -0.0284 0.5619 0.0304 0.132 Uiso 1 1 calc R U . . .
H9B H -0.0231 0.5496 0.1977 0.132 Uiso 1 1 calc R U . . .
H9C H 0.0593 0.5298 0.1026 0.132 Uiso 1 1 calc R U . . .
C10 C 0.3981(4) 0.51739(12) 0.2115(5) 0.0731(12) Uani 1 1 d . . . . .
H10A H 0.4559 0.5312 0.2920 0.088 Uiso 1 1 calc R U . . .
H10B H 0.4513 0.5065 0.1515 0.088 Uiso 1 1 calc R U . . .
C11 C 0.3352(5) 0.48959(14) 0.2825(6) 0.0839(14) Uani 1 1 d . . . . .
C12 C 0.2801(4) 0.53696(13) -0.0458(5) 0.0740(12) Uani 1 1 d . . . . .
C13 C 0.1618(5) 0.56567(13) -0.2838(5) 0.0829(14) Uani 1 1 d . . . . .
C14 C 0.0877(7) 0.53407(17) -0.3568(7) 0.123(2) Uani 1 1 d . . . . .
H14A H 0.1451 0.5141 -0.3394 0.185 Uiso 1 1 calc R U . . .
H14B H 0.0544 0.5380 -0.4652 0.185 Uiso 1 1 calc R U . . .
H14C H 0.0157 0.5298 -0.3126 0.185 Uiso 1 1 calc R U . . .
C15 C 0.2823(8) 0.5717(2) -0.3401(9) 0.147(3) Uani 1 1 d . . . . .
H15A H 0.3264 0.5926 -0.2935 0.220 Uiso 1 1 calc R U . . .
H15B H 0.2569 0.5744 -0.4498 0.220 Uiso 1 1 calc R U . . .
H15C H 0.3405 0.5520 -0.3129 0.220 Uiso 1 1 calc R U . . .
C16 C 0.0750(8) 0.59741(18) -0.3076(7) 0.132(3) Uani 1 1 d . . . . .
H16A H 0.0008 0.5930 -0.2677 0.198 Uiso 1 1 calc R U . . .
H16B H 0.0451 0.6025 -0.4154 0.198 Uiso 1 1 calc R U . . .
H16C H 0.1237 0.6171 -0.2549 0.198 Uiso 1 1 calc R U . . .
F4 F 0.7269(6) 0.2700(2) 0.2075(12) 0.280(4) Uani 1 1 d . . . . .
F5 F 0.6559(6) 0.3187(3) 0.1414(12) 0.269(4) Uani 1 1 d . . . . .
F6 F 0.5880(9) 0.2925(5) 0.2800(18) 0.358(8) Uani 1 1 d . . . . .
O3 O 0.3165(7) 0.25818(17) 0.1897(10) 0.195(3) Uani 1 1 d . . . . .
O4 O 0.1944(4) 0.30444(10) 0.0856(5) 0.1070(13) Uani 1 1 d . . . . .
N3 N 0.3688(4) 0.35912(14) -0.0017(7) 0.1085(15) Uani 1 1 d . . . . .
N4 N 0.3896(6) 0.29715(15) 0.0444(8) 0.141(2) Uani 1 1 d . . . . .
C17 C 0.3429(4) 0.38197(15) -0.1302(7) 0.0878(15) Uani 1 1 d . . . . .
C18 C 0.3275(5) 0.41914(16) -0.1438(9) 0.1045(19) Uani 1 1 d . . . . .
H18 H 0.3358 0.4336 -0.0589 0.125 Uiso 1 1 calc R U . . .
C19 C 0.2995(6) 0.4320(2) -0.2915(14) 0.125(3) Uani 1 1 d . . . . .
H19 H 0.2886 0.4561 -0.3067 0.150 Uiso 1 1 calc R U . . .
C20 C 0.2876(7) 0.4116(3) -0.4114(14) 0.147(3) Uani 1 1 d . . . . .
H20 H 0.2698 0.4224 -0.5073 0.176 Uiso 1 1 calc R U . . .
C21 C 0.2986(7) 0.3782(3) -0.4071(9) 0.134(2) Uani 1 1 d . . . . .
H21 H 0.2875 0.3652 -0.4969 0.160 Uiso 1 1 calc R U . . .
C22 C 0.3285(5) 0.36127(14) -0.2603(9) 0.1011(19) Uani 1 1 d . . . . .
C23 C 0.3424(6) 0.32516(17) -0.2147(9) 0.1087(18) Uani 1 1 d . . . . .
H23 H 0.3359 0.3054 -0.2767 0.130 Uiso 1 1 calc R U . . .
C24 C 0.3661(5) 0.32668(13) -0.0670(8) 0.0931(16) Uani 1 1 d . . . . .
C25 C 0.3807(7) 0.3718(2) 0.1456(10) 0.151(3) Uani 1 1 d . . . . .
H25A H 0.2950 0.3743 0.1622 0.226 Uiso 1 1 calc R U . . .
H25B H 0.4235 0.3943 0.1569 0.226 Uiso 1 1 calc R U . . .
H25C H 0.4319 0.3557 0.2194 0.226 Uiso 1 1 calc R U . . .
C26 C 0.5086(9) 0.2751(2) 0.0507(13) 0.170(3) Uani 1 1 d D . . . .
H26A H 0.4899 0.2513 0.0760 0.204 Uiso 1 1 calc R U . . .
H26B H 0.5230 0.2747 -0.0510 0.204 Uiso 1 1 calc R U . . .
C27 C 0.6307(9) 0.2865(4) 0.160(3) 0.289(13) Uani 1 1 d D . . . .
C28 C 0.2956(8) 0.2845(2) 0.1080(11) 0.145(3) Uani 1 1 d . . . . .
C29 C 0.0838(6) 0.29620(14) 0.1468(7) 0.0935(16) Uani 1 1 d . . . . .
C30 C 0.1071(11) 0.3051(3) 0.3131(8) 0.172(4) Uani 1 1 d . . . . .
H30A H 0.1718 0.2895 0.3735 0.258 Uiso 1 1 calc R U . . .
H30B H 0.0265 0.3027 0.3424 0.258 Uiso 1 1 calc R U . . .
H30C H 0.1379 0.3288 0.3301 0.258 Uiso 1 1 calc R U . . .
C31 C -0.0182(9) 0.3221(3) 0.0619(12) 0.170(4) Uani 1 1 d . . . . .
H31A H 0.0128 0.3456 0.0879 0.255 Uiso 1 1 calc R U . . .
H31B H -0.0986 0.3186 0.0906 0.255 Uiso 1 1 calc R U . . .
H31C H -0.0337 0.3186 -0.0468 0.255 Uiso 1 1 calc R U . . .
C32 C 0.0360(11) 0.2596(2) 0.1135(16) 0.209(6) Uani 1 1 d . . . . .
H32A H 0.0040 0.2565 0.0045 0.313 Uiso 1 1 calc R U . . .
H32B H -0.0337 0.2552 0.1612 0.313 Uiso 1 1 calc R U . . .
H32C H 0.1069 0.2436 0.1535 0.313 Uiso 1 1 calc R U . . .

loop_
_atom_site_aniso_label
_atom_site_aniso_U_11
_atom_site_aniso_U_22
_atom_site_aniso_U_33
_atom_site_aniso_U_23
_atom_site_aniso_U_13
_atom_site_aniso_U_12
F1 0.140(3) 0.107(2) 0.135(3) -0.014(2) 0.040(2) -0.033(2)
F2 0.129(3) 0.121(3) 0.134(3) 0.052(2) 0.047(2) 0.035(2)
F3 0.127(3) 0.127(3) 0.110(2) 0.0071(18) 0.070(2) 0.0065(19)
O1 0.113(3) 0.113(3) 0.076(2) -0.0064(18) 0.0304(19) 0.041(2)
O2 0.104(2) 0.098(2) 0.0595(18) -0.0010(15) 0.0201(16) 0.0327(19)
N1 0.0515(18) 0.078(2) 0.064(2) -0.0054(16) 0.0195(14) -0.0002(15)
N2 0.067(2) 0.078(2) 0.061(2) -0.0009(16) 0.0178(16) 0.0140(17)
C1 0.063(2) 0.073(3) 0.062(2) 0.0028(19) 0.0225(18) 0.0027(19)
C2 0.076(3) 0.093(3) 0.086(3) -0.003(3) 0.030(2) 0.013(2)
C3 0.103(4) 0.106(4) 0.109(4) -0.014(3) 0.040(3) 0.025(3)
C4 0.116(5) 0.085(4) 0.124(5) -0.021(3) 0.037(4) 0.011(3)
C5 0.098(4) 0.092(4) 0.126(5) -0.020(3) 0.020(3) -0.013(3)
C6 0.068(3) 0.071(3) 0.081(3) -0.003(2) 0.015(2) 0.002(2)
C7 0.055(2) 0.087(3) 0.084(3) -0.006(2) 0.023(2) -0.005(2)
C8 0.055(2) 0.086(3) 0.060(2) 0.000(2) 0.0214(18) 0.005(2)
C9 0.069(3) 0.087(3) 0.112(4) -0.015(3) 0.029(3) -0.012(2)
C10 0.065(2) 0.085(3) 0.072(3) 0.003(2) 0.021(2) 0.008(2)
C11 0.091(3) 0.089(3) 0.078(3) 0.007(3) 0.033(3) 0.012(3)
C12 0.069(3) 0.091(3) 0.065(3) -0.001(2) 0.023(2) 0.017(2)
C13 0.095(3) 0.092(3) 0.059(3) 0.001(2) 0.016(2) 0.012(3)
C14 0.133(5) 0.114(5) 0.101(4) -0.010(3) -0.009(4) -0.005(4)
C15 0.135(6) 0.197(8) 0.118(5) 0.031(5) 0.052(4) -0.025(5)
C16 0.179(7) 0.112(5) 0.092(4) 0.007(3) 0.012(4) 0.048(4)
F4 0.126(4) 0.280(8) 0.431(13) 0.084(8) 0.070(6) 0.041(5)
F5 0.129(5) 0.232(8) 0.419(12) 0.059(8) 0.026(5) -0.036(5)
F6 0.121(6) 0.47(2) 0.426(17) 0.055(14) -0.023(8) -0.073(9)
O3 0.189(6) 0.149(5) 0.264(8) 0.103(5) 0.089(5) 0.021(4)
O4 0.099(3) 0.092(2) 0.148(3) 0.026(2) 0.063(2) 0.004(2)
N3 0.083(3) 0.121(4) 0.134(4) -0.022(3) 0.052(3) -0.017(3)
N4 0.113(4) 0.116(4) 0.211(6) 0.052(4) 0.074(4) 0.017(3)
C17 0.063(3) 0.092(4) 0.117(4) 0.020(3) 0.038(3) -0.007(2)
C18 0.080(3) 0.088(4) 0.158(6) -0.015(4) 0.054(4) -0.012(3)
C19 0.074(4) 0.089(4) 0.212(9) 0.044(6) 0.039(5) -0.004(3)
C20 0.107(5) 0.135(7) 0.188(10) 0.051(7) 0.023(5) -0.032(5)
C21 0.102(5) 0.165(8) 0.134(6) 0.001(6) 0.031(4) -0.049(5)
C22 0.074(3) 0.069(3) 0.172(6) -0.010(4) 0.052(3) -0.019(2)
C23 0.107(4) 0.105(5) 0.125(5) -0.017(4) 0.050(4) -0.016(3)
C24 0.079(3) 0.068(3) 0.134(5) -0.006(3) 0.033(3) -0.005(2)
C25 0.126(6) 0.154(7) 0.173(7) -0.055(6) 0.039(5) -0.029(5)
C26 0.147(8) 0.134(6) 0.246(11) 0.028(7) 0.081(7) 0.018(6)
C27 0.049(5) 0.172(10) 0.62(4) 0.098(16) 0.038(10) 0.021(6)
C28 0.127(6) 0.118(5) 0.193(8) 0.060(5) 0.048(5) -0.012(5)
C29 0.108(4) 0.082(3) 0.106(4) -0.002(3) 0.056(3) -0.011(3)
C30 0.233(11) 0.178(8) 0.110(6) 0.000(5) 0.056(6) -0.050(7)
C31 0.141(7) 0.204(9) 0.200(8) 0.037(7) 0.109(6) 0.003(6)
C32 0.224(9) 0.113(5) 0.366(16) -0.091(7) 0.214(11) -0.077(6)

loop_
_atom_type_symbol
_atom_type_description
_atom_type_scat_dispersion_real
_atom_type_scat_dispersion_imag
_atom_type_scat_source
C C 0.0033 0.0016 'International Tables Vol C Tables 4.2.6.8 and 6.1.1.4'
H H 0.0000 0.0000 'International Tables Vol C Tables 4.2.6.8 and 6.1.1.4'
F F 0.0171 0.0103 'International Tables Vol C Tables 4.2.6.8 and 6.1.1.4'
N N 0.0061 0.0033 'International Tables Vol C Tables 4.2.6.8 and 6.1.1.4'
O O 0.0106 0.0060 'International Tables Vol C Tables 4.2.6.8 and 6.1.1.4'

loop_
_geom_angle_atom_site_label_1
_geom_angle_atom_site_label_2
_geom_angle_atom_site_label_3
_geom_angle
_geom_angle_site_symmetry_1
_geom_angle_site_symmetry_3
_geom_angle_publ_flag
C12 O2 C13 122.2(3) . . ?
C1 N1 C8 107.5(3) . . ?
C1 N1 C9 125.4(3) . . ?
C8 N1 C9 126.8(4) . . ?
C12 N2 C8 120.3(3) . . ?
C12 N2 C10 117.9(3) . . ?
C8 N2 C10 119.2(3) . . ?
N1 C1 C2 129.7(4) . . ?
N1 C1 C6 108.1(3) . . ?
C2 C1 C6 122.1(4) . . ?
C3 C2 C1 117.6(5) . . ?
C3 C2 H2 121.2 . . ?
C1 C2 H2 121.2 . . ?
C2 C3 C4 121.8(5) . . ?
C2 C3 H3 119.1 . . ?
C4 C3 H3 119.1 . . ?
C3 C4 C5 121.0(5) . . ?
C3 C4 H4 119.5 . . ?
C5 C4 H4 119.5 . . ?
C4 C5 C6 119.4(5) . . ?
C4 C5 H5 120.3 . . ?
C6 C5 H5 120.3 . . ?
C5 C6 C7 135.6(5) . . ?
C5 C6 C1 118.1(4) . . ?
C7 C6 C1 106.4(4) . . ?
C8 C7 C6 108.2(4) . . ?
C8 C7 H7 125.9 . . ?
C6 C7 H7 125.9 . . ?
C7 C8 N1 109.7(4) . . ?
C7 C8 N2 129.9(4) . . ?
N1 C8 N2 120.4(4) . . ?
N1 C9 H9A 109.5 . . ?
N1 C9 H9B 109.5 . . ?
H9A C9 H9B 109.5 . . ?
N1 C9 H9C 109.5 . . ?
H9A C9 H9C 109.5 . . ?
H9B C9 H9C 109.5 . . ?
N2 C10 C11 112.4(4) . . ?
N2 C10 H10A 109.1 . . ?
C11 C10 H10A 109.1 . . ?
N2 C10 H10B 109.1 . . ?
C11 C10 H10B 109.1 . . ?
H10A C10 H10B 107.9 . . ?
F3 C11 F2 106.5(4) . . ?
F3 C11 F1 105.4(4) . . ?
F2 C11 F1 107.0(4) . . ?
F3 C11 C10 113.5(4) . . ?
F2 C11 C10 111.3(4) . . ?
F1 C11 C10 112.7(4) . . ?
O1 C12 O2 127.7(4) . . ?
O1 C12 N2 122.8(4) . . ?
O2 C12 N2 109.4(4) . . ?
O2 C13 C14 109.4(4) . . ?
O2 C13 C16 102.7(4) . . ?
C14 C13 C16 111.1(5) . . ?
O2 C13 C15 110.3(5) . . ?
C14 C13 C15 111.5(5) . . ?
C16 C13 C15 111.5(6) . . ?
C13 C14 H14A 109.5 . . ?
C13 C14 H14B 109.5 . . ?
H14A C14 H14B 109.5 . . ?
C13 C14 H14C 109.5 . . ?
H14A C14 H14C 109.5 . . ?
H14B C14 H14C 109.5 . . ?
C13 C15 H15A 109.5 . . ?
C13 C15 H15B 109.5 . . ?
H15A C15 H15B 109.5 . . ?
C13 C15 H15C 109.5 . . ?
H15A C15 H15C 109.5 . . ?
H15B C15 H15C 109.5 . . ?
C13 C16 H16A 109.5 . . ?
C13 C16 H16B 109.5 . . ?
H16A C16 H16B 109.5 . . ?
C13 C16 H16C 109.5 . . ?
H16A C16 H16C 109.5 . . ?
H16B C16 H16C 109.5 . . ?
C28 O4 C29 122.1(5) . . ?
C24 N3 C25 135.6(7) . . ?
C24 N3 C17 103.1(5) . . ?
C25 N3 C17 121.2(6) . . ?
C28 N4 C24 123.0(6) . . ?
C28 N4 C26 118.9(6) . . ?
C24 N4 C26 116.0(6) . . ?
C22 C17 N3 107.3(5) . . ?
C22 C17 C18 120.4(6) . . ?
N3 C17 C18 132.3(6) . . ?
C19 C18 C17 115.4(6) . . ?
C19 C18 H18 122.3 . . ?
C17 C18 H18 122.3 . . ?
C20 C19 C18 122.4(7) . . ?
C20 C19 H19 118.8 . . ?
C18 C19 H19 118.8 . . ?
C21 C20 C19 125.3(9) . . ?
C21 C20 H20 117.4 . . ?
C19 C20 H20 117.4 . . ?
C20 C21 C22 118.2(8) . . ?
C20 C21 H21 120.9 . . ?
C22 C21 H21 120.9 . . ?
C17 C22 C21 118.4(6) . . ?
C17 C22 C23 108.8(6) . . ?
C21 C22 C23 132.7(7) . . ?
C24 C23 C22 103.3(6) . . ?
C24 C23 H23 128.3 . . ?
C22 C23 H23 128.3 . . ?
C23 C24 N3 117.5(6) . . ?
C23 C24 N4 128.1(6) . . ?
N3 C24 N4 114.4(6) . . ?
N3 C25 H25A 109.5 . . ?
N3 C25 H25B 109.5 . . ?
H25A C25 H25B 109.5 . . ?
N3 C25 H25C 109.5 . . ?
H25A C25 H25C 109.5 . . ?
H25B C25 H25C 109.5 . . ?
C27 C26 N4 116.1(9) . . ?
C27 C26 H26A 108.3 . . ?
N4 C26 H26A 108.3 . . ?
C27 C26 H26B 108.3 . . ?
N4 C26 H26B 108.3 . . ?
H26A C26 H26B 107.4 . . ?
F4 C27 F5 111.8(11) . . ?
F4 C27 F6 105(2) . . ?
F5 C27 F6 94.0(16) . . ?
F4 C27 C26 127.5(15) . . ?
F5 C27 C26 111.6(12) . . ?
F6 C27 C26 100.2(10) . . ?
O3 C28 O4 126.0(8) . . ?
O3 C28 N4 120.5(8) . . ?
O4 C28 N4 113.2(6) . . ?
O4 C29 C32 113.0(5) . . ?
O4 C29 C30 113.5(6) . . ?
C32 C29 C30 111.9(7) . . ?
O4 C29 C31 101.7(5) . . ?
C32 C29 C31 110.6(8) . . ?
C30 C29 C31 105.5(7) . . ?
C29 C30 H30A 109.5 . . ?
C29 C30 H30B 109.5 . . ?
H30A C30 H30B 109.5 . . ?
C29 C30 H30C 109.5 . . ?
H30A C30 H30C 109.5 . . ?
H30B C30 H30C 109.5 . . ?
C29 C31 H31A 109.5 . . ?
C29 C31 H31B 109.5 . . ?
H31A C31 H31B 109.5 . . ?
C29 C31 H31C 109.5 . . ?
H31A C31 H31C 109.5 . . ?
H31B C31 H31C 109.5 . . ?
C29 C32 H32A 109.5 . . ?
C29 C32 H32B 109.5 . . ?
H32A C32 H32B 109.5 . . ?
C29 C32 H32C 109.5 . . ?
H32A C32 H32C 109.5 . . ?
H32B C32 H32C 109.5 . . ?

loop_
_geom_bond_atom_site_label_1
_geom_bond_atom_site_label_2
_geom_bond_distance
_geom_bond_site_symmetry_2
_geom_bond_publ_flag
F1 C11 1.337(6) . ?
F2 C11 1.319(6) . ?
F3 C11 1.317(5) . ?
O1 C12 1.204(5) . ?
O2 C12 1.312(5) . ?
O2 C13 1.472(5) . ?
N1 C1 1.378(5) . ?
N1 C8 1.390(5) . ?
N1 C9 1.446(5) . ?
N2 C12 1.391(5) . ?
N2 C8 1.401(5) . ?
N2 C10 1.459(5) . ?
C1 C2 1.385(6) . ?
C1 C6 1.414(6) . ?
C2 C3 1.357(7) . ?
C2 H2 0.9300 . ?
C3 C4 1.377(9) . ?
C3 H3 0.9300 . ?
C4 C5 1.378(9) . ?
C4 H4 0.9300 . ?
C5 C6 1.383(7) . ?
C5 H5 0.9300 . ?
C6 C7 1.411(6) . ?
C7 C8 1.350(6) . ?
C7 H7 0.9300 . ?
C9 H9A 0.9600 . ?
C9 H9B 0.9600 . ?
C9 H9C 0.9600 . ?
C10 C11 1.484(7) . ?
C10 H10A 0.9700 . ?
C10 H10B 0.9700 . ?
C13 C14 1.491(8) . ?
C13 C16 1.498(8) . ?
C13 C15 1.507(9) . ?
C14 H14A 0.9600 . ?
C14 H14B 0.9600 . ?
C14 H14C 0.9600 . ?
C15 H15A 0.9600 . ?
C15 H15B 0.9600 . ?
C15 H15C 0.9600 . ?
C16 H16A 0.9600 . ?
C16 H16B 0.9600 . ?
C16 H16C 0.9600 . ?
F4 C27 1.172(11) . ?
F5 C27 1.278(15) . ?
F6 C27 1.30(2) . ?
O3 C28 1.230(8) . ?
O4 C28 1.282(9) . ?
O4 C29 1.452(6) . ?
N3 C24 1.366(7) . ?
N3 C25 1.389(9) . ?
N3 C17 1.418(7) . ?
N4 C28 1.360(9) . ?
N4 C24 1.485(8) . ?
N4 C26 1.498(10) . ?
C17 C22 1.390(8) . ?
C17 C18 1.427(8) . ?
C18 C19 1.378(10) . ?
C18 H18 0.9300 . ?
C19 C20 1.312(12) . ?
C19 H19 0.9300 . ?
C20 C21 1.281(11) . ?
C20 H20 0.9300 . ?
C21 C22 1.431(10) . ?
C21 H21 0.9300 . ?
C22 C23 1.433(8) . ?
C23 C24 1.292(8) . ?
C23 H23 0.9300 . ?
C25 H25A 0.9600 . ?
C25 H25B 0.9600 . ?
C25 H25C 0.9600 . ?
C26 C27 1.466(15) . ?
C26 H26A 0.9700 . ?
C26 H26B 0.9700 . ?
C29 C32 1.485(9) . ?
C29 C30 1.494(9) . ?
C29 C31 1.512(11) . ?
C30 H30A 0.9600 . ?
C30 H30B 0.9600 . ?
C30 H30C 0.9600 . ?
C31 H31A 0.9600 . ?
C31 H31B 0.9600 . ?
C31 H31C 0.9600 . ?
C32 H32A 0.9600 . ?
C32 H32B 0.9600 . ?
C32 H32C 0.9600 . ?

loop_
_geom_hbond_atom_site_label_D
_geom_hbond_atom_site_label_H
_geom_hbond_atom_site_label_A
_geom_hbond_distance_DH
_geom_hbond_distance_HA
_geom_hbond_distance_DA
_geom_hbond_angle_DHA
_geom_hbond_site_symmetry_A
C32 H32C O3 0.96 2.22 2.856(13) 122.8 .
C23 H23 O3 0.93 2.44 3.284(8) 150.3 4_565
C15 H15C O1 0.96 2.42 3.025(9) 120.5 .
C14 H14A O1 0.96 2.46 3.028(7) 117.5 .
C10 H10B O1 0.97 2.60 3.497(6) 153.8 3_665
C32 H32C O3 0.96 2.22 2.856(13) 122.8 .
C23 H23 O3 0.93 2.44 3.284(8) 150.3 4_565
C15 H15C O1 0.96 2.42 3.025(9) 120.5 .
C14 H14A O1 0.96 2.46 3.028(7) 117.5 .
C10 H10B O1 0.97 2.60 3.497(6) 153.8 3_665
C10 H10B O1 0.97 2.60 3.497(6) 153.8 3_665
C14 H14A O1 0.96 2.46 3.028(7) 117.5 .
C15 H15C O1 0.96 2.42 3.025(9) 120.5 .
C23 H23 O3 0.93 2.44 3.284(8) 150.3 4_565
C32 H32C O3 0.96 2.22 2.856(13) 122.8 .
C10 H10B O1 0.97 2.60 3.497(6) 153.8 3_665
C14 H14A O1 0.96 2.46 3.028(7) 117.5 .
C15 H15C O1 0.96 2.42 3.025(9) 120.5 .
C23 H23 O3 0.93 2.44 3.284(8) 150.3 4_565
C32 H32C O3 0.96 2.22 2.856(13) 122.8 .

loop_
_geom_torsion_atom_site_label_1
_geom_torsion_atom_site_label_2
_geom_torsion_atom_site_label_3
_geom_torsion_atom_site_label_4
_geom_torsion
_geom_torsion_site_symmetry_1
_geom_torsion_site_symmetry_2
_geom_torsion_site_symmetry_3
_geom_torsion_site_symmetry_4
_geom_torsion_publ_flag
C8 N1 C1 C2 177.6(4) . . . . ?
C9 N1 C1 C2 3.4(7) . . . . ?
C8 N1 C1 C6 -1.7(4) . . . . ?
C9 N1 C1 C6 -176.0(4) . . . . ?
N1 C1 C2 C3 179.0(4) . . . . ?
C6 C1 C2 C3 -1.7(7) . . . . ?
C1 C2 C3 C4 0.4(8) . . . . ?
C2 C3 C4 C5 1.3(10) . . . . ?
C3 C4 C5 C6 -1.7(10) . . . . ?
C4 C5 C6 C7 -180.0(6) . . . . ?
C4 C5 C6 C1 0.4(8) . . . . ?
N1 C1 C6 C5 -179.2(4) . . . . ?
C2 C1 C6 C5 1.4(7) . . . . ?
N1 C1 C6 C7 1.0(5) . . . . ?
C2 C1 C6 C7 -178.4(4) . . . . ?
C5 C6 C7 C8 -179.6(6) . . . . ?
C1 C6 C7 C8 0.1(5) . . . . ?
C6 C7 C8 N1 -1.2(5) . . . . ?
C6 C7 C8 N2 -179.1(4) . . . . ?
C1 N1 C8 C7 1.8(5) . . . . ?
C9 N1 C8 C7 176.0(4) . . . . ?
C1 N1 C8 N2 180.0(3) . . . . ?
C9 N1 C8 N2 -5.8(6) . . . . ?
C12 N2 C8 C7 -98.3(5) . . . . ?
C10 N2 C8 C7 63.1(6) . . . . ?
C12 N2 C8 N1 83.9(5) . . . . ?
C10 N2 C8 N1 -114.7(4) . . . . ?
C12 N2 C10 C11 -105.7(5) . . . . ?
C8 N2 C10 C11 92.4(5) . . . . ?
N2 C10 C11 F3 -61.6(6) . . . . ?
N2 C10 C11 F2 178.3(4) . . . . ?
N2 C10 C11 F1 58.1(5) . . . . ?
C13 O2 C12 O1 -5.8(8) . . . . ?
C13 O2 C12 N2 176.7(4) . . . . ?
C8 N2 C12 O1 168.6(4) . . . . ?
C10 N2 C12 O1 6.9(7) . . . . ?
C8 N2 C12 O2 -13.8(6) . . . . ?
C10 N2 C12 O2 -175.4(4) . . . . ?
C12 O2 C13 C14 64.7(6) . . . . ?
C12 O2 C13 C16 -177.2(5) . . . . ?
C12 O2 C13 C15 -58.3(6) . . . . ?
C24 N3 C17 C22 -0.6(5) . . . . ?
C25 N3 C17 C22 -176.3(5) . . . . ?
C24 N3 C17 C18 177.5(5) . . . . ?
C25 N3 C17 C18 1.9(8) . . . . ?
C22 C17 C18 C19 -0.6(7) . . . . ?
N3 C17 C18 C19 -178.5(5) . . . . ?
C17 C18 C19 C20 0.1(9) . . . . ?
C18 C19 C20 C21 0.9(12) . . . . ?
C19 C20 C21 C22 -1.2(12) . . . . ?
N3 C17 C22 C21 178.7(4) . . . . ?
C18 C17 C22 C21 0.3(7) . . . . ?
N3 C17 C22 C23 1.3(5) . . . . ?
C18 C17 C22 C23 -177.2(4) . . . . ?
C20 C21 C22 C17 0.6(9) . . . . ?
C20 C21 C22 C23 177.2(7) . . . . ?
C17 C22 C23 C24 -1.4(6) . . . . ?
C21 C22 C23 C24 -178.3(6) . . . . ?
C22 C23 C24 N3 1.0(7) . . . . ?
C22 C23 C24 N4 -180.0(5) . . . . ?
C25 N3 C24 C23 174.4(6) . . . . ?
C17 N3 C24 C23 -0.3(6) . . . . ?
C25 N3 C24 N4 -4.7(9) . . . . ?
C17 N3 C24 N4 -179.4(4) . . . . ?
C28 N4 C24 C23 -100.5(10) . . . . ?
C26 N4 C24 C23 62.7(9) . . . . ?
C28 N4 C24 N3 78.5(9) . . . . ?
C26 N4 C24 N3 -118.3(7) . . . . ?
C28 N4 C26 C27 -106.0(13) . . . . ?
C24 N4 C26 C27 90.0(13) . . . . ?
N4 C26 C27 F4 163.1(19) . . . . ?
N4 C26 C27 F5 -53(2) . . . . ?
N4 C26 C27 F6 45.6(17) . . . . ?
C29 O4 C28 O3 -5.3(13) . . . . ?
C29 O4 C28 N4 -178.6(6) . . . . ?
C24 N4 C28 O3 174.0(8) . . . . ?
C26 N4 C28 O3 11.2(14) . . . . ?
C24 N4 C28 O4 -12.3(12) . . . . ?
C26 N4 C28 O4 -175.2(8) . . . . ?
C28 O4 C29 C32 -49.4(10) . . . . ?
C28 O4 C29 C30 79.3(9) . . . . ?
C28 O4 C29 C31 -168.0(8) . . . . ?
